data_4124455
loop_
_publ_author_name
'Reis, A.H.jr.'
'Hagley, V.S.'
'Peterson, S.W.'

_publ_section_title
;
 Stabilization of one-dimensional conducting materials by carbonyl
 ligands. Crystal structure and molecular structure of Ir (C O)3 Cl
;
_journal_name_full 'Journal of the American Chemical Society'
_journal_page_first 4184
_journal_page_last 4186
_journal_volume 99
_journal_year 1977
_chemical_formula_sum Ir
_chemical_name_systematic 'Ir (C O)3 Cl'
_space_group_IT_number 63
_symmetry_space_group_name_Hall '-C 2c 2'
_symmetry_space_group_name_H-M 'C m c m'
_cell_angle_alpha 90
_cell_angle_beta 90
_cell_angle_gamma 90
_cell_formula_units_Z 8
_cell_length_a 5.687
_cell_length_b 15.168
_cell_length_c 12.909
_cell_volume 1113.536
_citation_journal_id_ASTM JACSAT
_cod_data_source_file Reis_JACSAT_1977_866.cif
_cod_data_source_block Ir1
_cod_original_formula_sum Ir1
_cod_database_code 4124455

loop_
_symmetry_equiv_pos_as_xyz
x,y,z
-x,-y,z+1/2
x,-y,-z
-x,y,-z+1/2
-x,-y,-z
x,y,-z-1/2
-x,y,z
x,-y,z-1/2
x+1/2,y+1/2,z
-x+1/2,-y+1/2,z+1/2
x+1/2,-y+1/2,-z
-x+1/2,y+1/2,-z+1/2
-x+1/2,-y+1/2,-z
x+1/2,y+1/2,-z-1/2
-x+1/2,y+1/2,z
x+1/2,-y+1/2,z-1/2

loop_
_atom_site_label
_atom_site_type_symbol
_atom_site_fract_x
_atom_site_fract_y
_atom_site_fract_z
_atom_site_occupancy
_atom_site_U_iso_or_equiv
Ir1 Ir 0 0.083 0.25 1 0.0
Ir2 Ir 0 0.581 0.25 1 0.0
